data_1577397
loop_
_publ_author_name
'Li, Hai-Jun'
'Xi, Biying'
'Jing, Hui-Xian'
'Li, Xin'
'Jia, Hongnan'
'Fan, Manman'
'Zhu, Weiguo'
'Feng, Rui'
'Hao, Baorui'
'Li, Shi-Jun'
'Yu, Bing'
'Lan, Yu'
'Du, Jingzhen'

_publ_section_title
;
 Photo-Induced Terminal Alkyne Insertion into Arene Ring to Synthesize
 Boron-Doped Polycycles
;
_journal_name_full 'Chemical Science'
_journal_paper_doi 10.1039/D6SC02310J
_journal_year 2026
_chemical_formula_moiety 'C25 H27 B S'
_chemical_formula_sum 'C25 H27 B S'
_chemical_formula_weight 370.33
_space_group_crystal_system monoclinic
_space_group_IT_number 14
_space_group_name_Hall '-P 2ybc'
_space_group_name_H-M_alt 'P 1 21/c 1'
_atom_sites_solution_hydrogens geom
_atom_sites_solution_primary dual
_audit_creation_date 2025-05-30
_audit_creation_method
;
Olex2 1.5
(compiled 2025.03.04 svn.red2d20d0 for OlexSys, GUI svn.r7188)
;
_audit_update_record
;
2025-06-05 deposited with the CCDC.	2026-06-11 downloaded from the CCDC.
;
_cell_angle_alpha 90
_cell_angle_beta 98.901(3)
_cell_angle_gamma 90
_cell_formula_units_Z 4
_cell_length_a 16.9864(5)
_cell_length_b 14.6975(4)
_cell_length_c 8.4759(3)
_cell_measurement_reflns_used 13237
_cell_measurement_temperature 150.00(10)
_cell_measurement_theta_max 31.1170
_cell_measurement_theta_min 2.7530
_cell_volume 2090.59(11)
_computing_cell_refinement 'CrysAlisPro 1.171.43.142a (Rigaku OD, 2024)'
_computing_data_collection 'CrysAlisPro 1.171.43.142a (Rigaku OD, 2024)'
_computing_data_reduction 'CrysAlisPro 1.171.43.142a (Rigaku OD, 2024)'
_computing_molecular_graphics 'Olex2 1.5 (Dolomanov et al., 2009)'
_computing_publication_material 'Olex2 1.5 (Dolomanov et al., 2009)'
_computing_structure_refinement 'SHELXL 2019/3 (Sheldrick, 2015)'
_computing_structure_solution 'SHELXT 2018/2 (Sheldrick, 2018)'
_diffrn_ambient_environment N~2~
_diffrn_ambient_temperature 150.00(10)
_diffrn_detector 'Hybrid Pixel Array Detector'
_diffrn_detector_area_resol_mean 10.0000
_diffrn_detector_type HyPix
_diffrn_measured_fraction_theta_full 0.999
_diffrn_measured_fraction_theta_max 0.842
_diffrn_measurement_details
;
List of Runs (angles in degrees, time in seconds):

  # Type    Start    End  Width  t~exp~   \w     \q     \k     \f   Frames
#--------------------------------------------------------------------------
  1  \w      2.00  28.00   0.50    1.00    --   -4.10 -99.00 150.00   52
  2  \w    -15.00  12.00   0.50    1.00    --   -4.10 -99.00   0.00   54
  3  \w    -65.00   9.00   0.50    1.00    --   -4.10 -38.00 -60.00  148
  4  \w     -3.00  76.00   0.50    1.00    --    6.13  57.00-180.00  158
  5  \w    -15.00  66.00   0.50    1.00    --   -4.10  38.00 -90.00  162
  6  \w    -79.00   5.00   0.50    1.00    --   -4.10 -19.00  60.00  168
;
_diffrn_measurement_device 'four-circle diffractometer'
_diffrn_measurement_device_type 'XtaLAB Synergy R, HyPix'
_diffrn_measurement_method '\w scans'
_diffrn_orient_matrix_type 'CrysAlisPro convention (1999,Acta A55,543-557)'
_diffrn_orient_matrix_UB_11 -0.0419833000
_diffrn_orient_matrix_UB_12 0.0041495000
_diffrn_orient_matrix_UB_13 -0.0196201000
_diffrn_orient_matrix_UB_21 -0.0048797000
_diffrn_orient_matrix_UB_22 -0.0325699000
_diffrn_orient_matrix_UB_23 0.0594677000
_diffrn_orient_matrix_UB_31 0.0004369000
_diffrn_orient_matrix_UB_32 0.0353633000
_diffrn_orient_matrix_UB_33 0.0570693000
_diffrn_radiation_monochromator mirror
_diffrn_radiation_probe x-ray
_diffrn_radiation_type 'Mo K\a'
_diffrn_radiation_wavelength 0.71073
_diffrn_reflns_av_R_equivalents 0.0374
_diffrn_reflns_av_unetI/netI 0.0297
_diffrn_reflns_Laue_measured_fraction_full 0.999
_diffrn_reflns_Laue_measured_fraction_max 0.842
_diffrn_reflns_limit_h_max 23
_diffrn_reflns_limit_h_min -21
_diffrn_reflns_limit_k_max 20
_diffrn_reflns_limit_k_min -18
_diffrn_reflns_limit_l_max 10
_diffrn_reflns_limit_l_min -11
_diffrn_reflns_number 27045
_diffrn_reflns_point_group_measured_fraction_full 0.999
_diffrn_reflns_point_group_measured_fraction_max 0.842
_diffrn_reflns_theta_full 25.242
_diffrn_reflns_theta_max 30.779
_diffrn_reflns_theta_min 2.427
_diffrn_source 'micro-focus sealed X-ray tube'
_diffrn_source_type 'Mova (Mo) X-ray Source'
_exptl_absorpt_coefficient_mu 0.161
_exptl_absorpt_correction_T_max 1.00000
_exptl_absorpt_correction_T_min 0.68656
_exptl_absorpt_correction_type multi-scan
_exptl_absorpt_process_details
;
CrysAlisPro 1.171.43.142a (Rigaku Oxford Diffraction, 2024)
Empirical absorption correction using spherical harmonics,
implemented in SCALE3 ABSPACK scaling algorithm.
;
_exptl_crystal_colour 'dull dark violet'
_exptl_crystal_colour_lustre dull
_exptl_crystal_colour_modifier dark
_exptl_crystal_colour_primary violet
_exptl_crystal_density_diffrn 1.177
_exptl_crystal_description block
_exptl_crystal_F_000 792
_exptl_crystal_size_max 0.1
_exptl_crystal_size_mid 0.1
_exptl_crystal_size_min 0.1
_refine_diff_density_max 0.380
_refine_diff_density_min -0.251
_refine_diff_density_rms 0.048
_refine_ls_extinction_method none
_refine_ls_goodness_of_fit_ref 1.074
_refine_ls_hydrogen_treatment constr
_refine_ls_matrix_type full
_refine_ls_number_parameters 251
_refine_ls_number_reflns 5508
_refine_ls_number_restraints 0
_refine_ls_restrained_S_all 1.074
_refine_ls_R_factor_all 0.0570
_refine_ls_R_factor_gt 0.0433
_refine_ls_shift/su_max 0.001
_refine_ls_shift/su_mean 0.000
_refine_ls_structure_factor_coef Fsqd
_refine_ls_weighting_details 'w=1/[\s^2^(Fo^2^)+(0.0657P)^2^+0.5102P] where P=(Fo^2^+2Fc^2^)/3'
_refine_ls_weighting_scheme calc
_refine_ls_wR_factor_gt 0.1186
_refine_ls_wR_factor_ref 0.1255
_reflns_Friedel_coverage 0.000
_reflns_number_gt 4430
_reflns_number_total 5508
_reflns_threshold_expression 'I > 2\s(I)'
_cod_data_source_file d6sc02310j2.cif
_cod_data_source_block exp_2642-lh_auto
_cod_database_code 1577397
_shelx_shelxl_version_number 2019/3
_chemical_oxdiff_formula 'C H B S '
_shelx_space_group_comment
;
The symmetry employed for this shelxl refinement is uniquely defined
by the following loop, which should always be used as a source of
symmetry information in preference to the above space-group names.
They are only intended as comments.
;
_shelx_estimated_absorpt_t_max 0.984
_shelx_estimated_absorpt_t_min 0.984
_olex2_refinement_description
;
1. Fixed Uiso
 At 1.2 times of:
  All C(H) groups
 At 1.5 times of:
  All C(H,H,H) groups
2.a Aromatic/amide H refined with riding coordinates:
 C6(H6), C12(H12), C10(H10), C21(H21), C3(H3), C19(H19)
2.b Idealised Me refined as rotating group:
 C16(H16A,H16B,H16C), C25(H25A,H25B,H25C), C5(H5A,H5B,H5C), C15(H15A,H15B,
 H15C), C24(H24A,H24B,H24C), C14(H14A,H14B,H14C), C23(H23A,H23B,H23C)
;
_olex2_submission_special_instructions 'No special instructions were received'
_oxdiff_exptl_absorpt_empirical_details
;
Empirical correction (ABSPACK) includes:
- Absorption correction using spherical harmonics
- Frame scaling
;
_oxdiff_exptl_absorpt_empirical_full_max 1.761
_oxdiff_exptl_absorpt_empirical_full_min 0.643

loop_
_space_group_symop_operation_xyz
'x, y, z'
'-x, y+1/2, -z+1/2'
'-x, -y, -z'
'x, -y-1/2, z-1/2'

loop_
_atom_site_label
_atom_site_type_symbol
_atom_site_fract_x
_atom_site_fract_y
_atom_site_fract_z
_atom_site_U_iso_or_equiv
_atom_site_adp_type
_atom_site_occupancy
_atom_site_site_symmetry_order
_atom_site_calc_flag
_atom_site_refinement_flags_posn
_atom_site_refinement_flags_adp
_atom_site_refinement_flags_occupancy
_atom_site_disorder_assembly
_atom_site_disorder_group
S1 S 0.15551(2) 0.43118(2) 0.31973(4) 0.03074(11) Uani 1 1 d . . . . .
C7 C 0.38186(8) 0.39458(8) 0.68887(15) 0.0221(3) Uani 1 1 d . . . . .
C13 C 0.46563(8) 0.38967(8) 0.76874(16) 0.0243(3) Uani 1 1 d . . . . .
C2 C 0.28669(8) 0.35702(9) 0.44757(15) 0.0240(3) Uani 1 1 d . . . . .
C17 C 0.19585(8) 0.57711(8) 0.62476(16) 0.0243(3) Uani 1 1 d . . . . .
C22 C 0.11951(8) 0.56911(9) 0.66777(17) 0.0261(3) Uani 1 1 d . . . . .
C8 C 0.32429(8) 0.46014(8) 0.74264(15) 0.0233(3) Uani 1 1 d . . . . .
C20 C 0.10365(8) 0.73352(9) 0.66401(17) 0.0289(3) Uani 1 1 d . . . . .
C6 C 0.36139(8) 0.34627(8) 0.55080(15) 0.0240(3) Uani 1 1 d . . . . .
H6 H 0.398501 0.303423 0.521763 0.029 Uiso 1 1 calc R U . . .
C12 C 0.49062(8) 0.38920(9) 0.92880(16) 0.0272(3) Uani 1 1 d . . . . .
H12 H 0.546579 0.385845 0.962051 0.033 Uiso 1 1 calc R U . . .
C18 C 0.22312(8) 0.66464(9) 0.59227(18) 0.0286(3) Uani 1 1 d . . . . .
C9 C 0.32324(8) 0.47612(9) 0.90348(16) 0.0266(3) Uani 1 1 d . . . . .
C1 C 0.23677(8) 0.42945(9) 0.47092(16) 0.0258(3) Uani 1 1 d . . . . .
C10 C 0.36834(9) 0.42887(9) 1.03758(16) 0.0290(3) Uani 1 1 d . . . . .
H10 H 0.341885 0.421866 1.127716 0.035 Uiso 1 1 calc R U . . .
C21 C 0.07503(8) 0.64692(9) 0.68725(17) 0.0288(3) Uani 1 1 d . . . . .
H21 H 0.023699 0.640449 0.717259 0.035 Uiso 1 1 calc R U . . .
C4 C 0.18675(9) 0.33518(9) 0.22952(16) 0.0292(3) Uani 1 1 d . . . . .
C11 C 0.44252(9) 0.39316(8) 1.05388(16) 0.0282(3) Uani 1 1 d . . . . .
C3 C 0.25744(8) 0.30373(9) 0.30975(16) 0.0274(3) Uani 1 1 d . . . . .
H3 H 0.284351 0.251931 0.277408 0.033 Uiso 1 1 calc R U . . .
C19 C 0.17717(8) 0.74083(9) 0.61285(18) 0.0309(3) Uani 1 1 d . . . . .
H19 H 0.196630 0.799412 0.591308 0.037 Uiso 1 1 calc R U . . .
C16 C 0.52901(8) 0.38508(10) 0.66166(17) 0.0318(3) Uani 1 1 d . . . . .
H16A H 0.521782 0.329563 0.596999 0.048 Uiso 1 1 calc R U . . .
H16B H 0.581821 0.384370 0.727357 0.048 Uiso 1 1 calc R U . . .
H16C H 0.524469 0.438338 0.591264 0.048 Uiso 1 1 calc R U . . .
C25 C 0.08557(9) 0.47723(10) 0.7014(2) 0.0378(4) Uani 1 1 d . . . . .
H25A H 0.052680 0.454281 0.604360 0.057 Uiso 1 1 calc R U . . .
H25B H 0.052797 0.483319 0.786368 0.057 Uiso 1 1 calc R U . . .
H25C H 0.129245 0.434550 0.735329 0.057 Uiso 1 1 calc R U . . .
C5 C 0.13751(10) 0.29618(12) 0.08312(19) 0.0404(4) Uani 1 1 d . . . . .
H5A H 0.082198 0.289642 0.101261 0.061 Uiso 1 1 calc R U . . .
H5B H 0.158652 0.236419 0.060032 0.061 Uiso 1 1 calc R U . . .
H5C H 0.139495 0.336968 -0.007639 0.061 Uiso 1 1 calc R U . . .
C15 C 0.48288(11) 0.36440(10) 1.21715(18) 0.0379(3) Uani 1 1 d . . . . .
H15A H 0.500106 0.300900 1.213430 0.057 Uiso 1 1 calc R U . . .
H15B H 0.445441 0.370311 1.293679 0.057 Uiso 1 1 calc R U . . .
H15C H 0.529348 0.403270 1.250539 0.057 Uiso 1 1 calc R U . . .
C24 C 0.05779(10) 0.81756(11) 0.6966(2) 0.0407(4) Uani 1 1 d . . . . .
H24A H 0.002445 0.801027 0.702717 0.061 Uiso 1 1 calc R U . . .
H24B H 0.058941 0.861620 0.610248 0.061 Uiso 1 1 calc R U . . .
H24C H 0.082183 0.844641 0.798188 0.061 Uiso 1 1 calc R U . . .
C14 C 0.26839(10) 0.54575(12) 0.96282(19) 0.0401(4) Uani 1 1 d . . . . .
H14A H 0.260988 0.597347 0.888764 0.060 Uiso 1 1 calc R U . . .
H14B H 0.292193 0.567193 1.069021 0.060 Uiso 1 1 calc R U . . .
H14C H 0.216654 0.517588 0.968909 0.060 Uiso 1 1 calc R U . . .
C23 C 0.30252(10) 0.67702(11) 0.5355(3) 0.0459(4) Uani 1 1 d . . . . .
H23A H 0.342555 0.638396 0.598861 0.069 Uiso 1 1 calc R U . . .
H23B H 0.318929 0.740865 0.548074 0.069 Uiso 1 1 calc R U . . .
H23C H 0.297545 0.659830 0.422651 0.069 Uiso 1 1 calc R U . . .
B1 B 0.25238(9) 0.49246(9) 0.61409(18) 0.0245(3) Uani 1 1 d . . . . .

loop_
_atom_site_aniso_label
_atom_site_aniso_U_11
_atom_site_aniso_U_22
_atom_site_aniso_U_33
_atom_site_aniso_U_23
_atom_site_aniso_U_13
_atom_site_aniso_U_12
S1 0.02843(19) 0.03187(19) 0.03075(19) -0.00127(13) 0.00086(14) 0.00718(13)
C7 0.0246(6) 0.0195(5) 0.0235(6) 0.0037(4) 0.0072(5) 0.0022(4)
C13 0.0256(6) 0.0200(5) 0.0280(6) 0.0021(5) 0.0064(5) 0.0018(5)
C2 0.0264(6) 0.0236(6) 0.0233(6) 0.0015(5) 0.0078(5) 0.0024(5)
C17 0.0231(6) 0.0207(6) 0.0298(7) -0.0011(5) 0.0061(5) 0.0020(5)
C22 0.0245(6) 0.0233(6) 0.0313(7) -0.0007(5) 0.0068(5) -0.0008(5)
C8 0.0244(6) 0.0195(5) 0.0268(6) -0.0011(5) 0.0068(5) -0.0006(5)
C20 0.0268(7) 0.0253(6) 0.0337(7) -0.0027(5) 0.0016(5) 0.0066(5)
C6 0.0253(6) 0.0225(6) 0.0254(6) 0.0011(5) 0.0082(5) 0.0049(5)
C12 0.0269(7) 0.0230(6) 0.0307(7) 0.0017(5) 0.0018(5) 0.0000(5)
C18 0.0242(7) 0.0237(6) 0.0386(8) 0.0014(5) 0.0075(6) 0.0000(5)
C9 0.0265(7) 0.0253(6) 0.0293(7) -0.0039(5) 0.0085(5) -0.0031(5)
C1 0.0261(7) 0.0239(6) 0.0274(6) 0.0007(5) 0.0046(5) 0.0037(5)
C10 0.0368(8) 0.0274(6) 0.0245(6) -0.0019(5) 0.0098(6) -0.0059(5)
C21 0.0208(6) 0.0310(7) 0.0356(7) -0.0024(5) 0.0074(5) 0.0023(5)
C4 0.0320(7) 0.0324(7) 0.0239(6) -0.0010(5) 0.0065(5) 0.0015(5)
C11 0.0393(8) 0.0204(6) 0.0241(6) 0.0006(5) 0.0027(6) -0.0053(5)
C3 0.0304(7) 0.0283(6) 0.0247(6) -0.0023(5) 0.0078(5) 0.0026(5)
C19 0.0296(7) 0.0196(6) 0.0434(8) 0.0026(5) 0.0053(6) 0.0002(5)
C16 0.0256(7) 0.0386(7) 0.0318(7) 0.0023(6) 0.0066(6) 0.0037(6)
C25 0.0348(8) 0.0283(7) 0.0532(10) 0.0019(6) 0.0163(7) -0.0049(6)
C5 0.0395(8) 0.0507(9) 0.0292(7) -0.0081(7) 0.0001(6) 0.0031(7)
C15 0.0537(10) 0.0324(7) 0.0259(7) 0.0035(6) 0.0004(7) -0.0017(7)
C24 0.0363(8) 0.0313(7) 0.0539(10) -0.0059(7) 0.0044(7) 0.0125(6)
C14 0.0390(9) 0.0482(9) 0.0335(8) -0.0146(7) 0.0072(6) 0.0088(7)
C23 0.0325(8) 0.0351(8) 0.0748(12) 0.0112(8) 0.0229(8) 0.0013(6)
B1 0.0244(7) 0.0204(6) 0.0304(7) 0.0009(5) 0.0100(6) 0.0013(5)

loop_
_atom_type_symbol
_atom_type_description
_atom_type_scat_dispersion_real
_atom_type_scat_dispersion_imag
_atom_type_scat_source
C C 0.0033 0.0016 'International Tables Vol C Tables 4.2.6.8 and 6.1.1.4'
H H 0.0000 0.0000 'International Tables Vol C Tables 4.2.6.8 and 6.1.1.4'
B B 0.0013 0.0007 'International Tables Vol C Tables 4.2.6.8 and 6.1.1.4'
S S 0.1246 0.1234 'International Tables Vol C Tables 4.2.6.8 and 6.1.1.4'

loop_
_geom_angle_atom_site_label_1
_geom_angle_atom_site_label_2
_geom_angle_atom_site_label_3
_geom_angle
_geom_angle_site_symmetry_1
_geom_angle_site_symmetry_3
_geom_angle_publ_flag
C4 S1 C1 92.94(7) . . ?
C13 C7 C8 121.37(11) . . ?
C6 C7 C13 117.74(11) . . ?
C6 C7 C8 120.30(11) . . ?
C7 C13 C16 116.79(11) . . ?
C12 C13 C7 125.96(12) . . ?
C12 C13 C16 117.24(12) . . ?
C1 C2 C6 119.84(12) . . ?
C1 C2 C3 113.09(12) . . ?
C3 C2 C6 126.92(12) . . ?
C22 C17 C18 118.14(11) . . ?
C22 C17 B1 122.78(11) . . ?
C18 C17 B1 119.07(11) . . ?
C17 C22 C25 121.17(12) . . ?
C21 C22 C17 120.05(12) . . ?
C21 C22 C25 118.71(12) . . ?
C7 C8 B1 117.18(11) . . ?
C9 C8 C7 121.20(12) . . ?
C9 C8 B1 120.09(11) . . ?
C21 C20 C19 117.87(12) . . ?
C21 C20 C24 121.52(13) . . ?
C19 C20 C24 120.60(13) . . ?
C7 C6 C2 123.29(11) . . ?
C7 C6 H6 118.4 . . ?
C2 C6 H6 118.4 . . ?
C13 C12 H12 116.1 . . ?
C13 C12 C11 127.72(13) . . ?
C11 C12 H12 116.1 . . ?
C17 C18 C23 120.58(12) . . ?
C19 C18 C17 120.18(12) . . ?
C19 C18 C23 119.24(12) . . ?
C8 C9 C10 127.28(12) . . ?
C8 C9 C14 122.75(13) . . ?
C10 C9 C14 109.90(12) . . ?
C2 C1 S1 109.80(10) . . ?
C2 C1 B1 123.02(12) . . ?
B1 C1 S1 127.12(10) . . ?
C9 C10 H10 115.2 . . ?
C11 C10 C9 129.69(13) . . ?
C11 C10 H10 115.2 . . ?
C22 C21 H21 119.1 . . ?
C20 C21 C22 121.82(12) . . ?
C20 C21 H21 119.1 . . ?
C3 C4 S1 111.27(10) . . ?
C3 C4 C5 128.15(13) . . ?
C5 C4 S1 120.57(11) . . ?
C12 C11 C15 115.88(13) . . ?
C10 C11 C12 124.60(13) . . ?
C10 C11 C15 119.15(13) . . ?
C2 C3 H3 123.6 . . ?
C4 C3 C2 112.89(12) . . ?
C4 C3 H3 123.6 . . ?
C20 C19 C18 121.74(12) . . ?
C20 C19 H19 119.1 . . ?
C18 C19 H19 119.1 . . ?
C13 C16 H16A 109.5 . . ?
C13 C16 H16B 109.5 . . ?
C13 C16 H16C 109.5 . . ?
H16A C16 H16B 109.5 . . ?
H16A C16 H16C 109.5 . . ?
H16B C16 H16C 109.5 . . ?
C22 C25 H25A 109.5 . . ?
C22 C25 H25B 109.5 . . ?
C22 C25 H25C 109.5 . . ?
H25A C25 H25B 109.5 . . ?
H25A C25 H25C 109.5 . . ?
H25B C25 H25C 109.5 . . ?
C4 C5 H5A 109.5 . . ?
C4 C5 H5B 109.5 . . ?
C4 C5 H5C 109.5 . . ?
H5A C5 H5B 109.5 . . ?
H5A C5 H5C 109.5 . . ?
H5B C5 H5C 109.5 . . ?
C11 C15 H15A 109.5 . . ?
C11 C15 H15B 109.5 . . ?
C11 C15 H15C 109.5 . . ?
H15A C15 H15B 109.5 . . ?
H15A C15 H15C 109.5 . . ?
H15B C15 H15C 109.5 . . ?
C20 C24 H24A 109.5 . . ?
C20 C24 H24B 109.5 . . ?
C20 C24 H24C 109.5 . . ?
H24A C24 H24B 109.5 . . ?
H24A C24 H24C 109.5 . . ?
H24B C24 H24C 109.5 . . ?
C9 C14 H14A 109.5 . . ?
C9 C14 H14B 109.5 . . ?
C9 C14 H14C 109.5 . . ?
H14A C14 H14B 109.5 . . ?
H14A C14 H14C 109.5 . . ?
H14B C14 H14C 109.5 . . ?
C18 C23 H23A 109.5 . . ?
C18 C23 H23B 109.5 . . ?
C18 C23 H23C 109.5 . . ?
H23A C23 H23B 109.5 . . ?
H23A C23 H23C 109.5 . . ?
H23B C23 H23C 109.5 . . ?
C8 B1 C17 127.48(12) . . ?
C1 B1 C17 119.55(12) . . ?
C1 B1 C8 112.90(11) . . ?

loop_
_geom_bond_atom_site_label_1
_geom_bond_atom_site_label_2
_geom_bond_distance
_geom_bond_site_symmetry_2
_geom_bond_publ_flag
S1 C1 1.7323(14) . ?
S1 C4 1.7270(14) . ?
C7 C13 1.4799(18) . ?
C7 C8 1.4935(17) . ?
C7 C6 1.3671(18) . ?
C13 C12 1.3575(19) . ?
C13 C16 1.5132(18) . ?
C2 C6 1.4342(18) . ?
C2 C1 1.3941(18) . ?
C2 C3 1.4301(18) . ?
C17 C22 1.4051(19) . ?
C17 C18 1.4090(18) . ?
C17 B1 1.5827(18) . ?
C22 C21 1.3945(18) . ?
C22 C25 1.5127(18) . ?
C8 C9 1.3862(18) . ?
C8 B1 1.579(2) . ?
C20 C21 1.3874(19) . ?
C20 C19 1.388(2) . ?
C20 C24 1.5087(18) . ?
C6 H6 0.9500 . ?
C12 H12 0.9500 . ?
C12 C11 1.4363(19) . ?
C18 C19 1.3913(18) . ?
C18 C23 1.512(2) . ?
C9 C10 1.446(2) . ?
C9 C14 1.5210(19) . ?
C1 B1 1.517(2) . ?
C10 H10 0.9500 . ?
C10 C11 1.352(2) . ?
C21 H21 0.9500 . ?
C4 C3 1.366(2) . ?
C4 C5 1.499(2) . ?
C11 C15 1.5068(19) . ?
C3 H3 0.9500 . ?
C19 H19 0.9500 . ?
C16 H16A 0.9800 . ?
C16 H16B 0.9800 . ?
C16 H16C 0.9800 . ?
C25 H25A 0.9800 . ?
C25 H25B 0.9800 . ?
C25 H25C 0.9800 . ?
C5 H5A 0.9800 . ?
C5 H5B 0.9800 . ?
C5 H5C 0.9800 . ?
C15 H15A 0.9800 . ?
C15 H15B 0.9800 . ?
C15 H15C 0.9800 . ?
C24 H24A 0.9800 . ?
C24 H24B 0.9800 . ?
C24 H24C 0.9800 . ?
C14 H14A 0.9800 . ?
C14 H14B 0.9800 . ?
C14 H14C 0.9800 . ?
C23 H23A 0.9800 . ?
C23 H23B 0.9800 . ?
C23 H23C 0.9800 . ?

loop_
_geom_torsion_atom_site_label_1
_geom_torsion_atom_site_label_2
_geom_torsion_atom_site_label_3
_geom_torsion_atom_site_label_4
_geom_torsion
_geom_torsion_site_symmetry_1
_geom_torsion_site_symmetry_2
_geom_torsion_site_symmetry_3
_geom_torsion_site_symmetry_4
_geom_torsion_publ_flag
S1 C1 B1 C17 -7.40(19) . . . . ?
S1 C1 B1 C8 169.78(10) . . . . ?
S1 C4 C3 C2 0.76(16) . . . . ?
C7 C13 C12 C11 0.1(2) . . . . ?
C7 C8 C9 C10 -6.6(2) . . . . ?
C7 C8 C9 C14 176.87(13) . . . . ?
C7 C8 B1 C17 -163.94(12) . . . . ?
C7 C8 B1 C1 19.15(16) . . . . ?
C13 C7 C8 C9 -40.72(18) . . . . ?
C13 C7 C8 B1 153.37(11) . . . . ?
C13 C7 C6 C2 -168.99(11) . . . . ?
C13 C12 C11 C10 -24.2(2) . . . . ?
C13 C12 C11 C15 162.79(13) . . . . ?
C2 C1 B1 C17 175.73(12) . . . . ?
C2 C1 B1 C8 -7.10(18) . . . . ?
C17 C22 C21 C20 0.5(2) . . . . ?
C17 C18 C19 C20 -0.5(2) . . . . ?
C22 C17 C18 C19 4.1(2) . . . . ?
C22 C17 C18 C23 -176.16(15) . . . . ?
C22 C17 B1 C8 -99.73(17) . . . . ?
C22 C17 B1 C1 77.00(18) . . . . ?
C8 C7 C13 C12 44.95(18) . . . . ?
C8 C7 C13 C16 -134.83(12) . . . . ?
C8 C7 C6 C2 2.31(19) . . . . ?
C8 C9 C10 C11 34.3(2) . . . . ?
C6 C7 C13 C12 -143.84(13) . . . . ?
C6 C7 C13 C16 36.37(16) . . . . ?
C6 C7 C8 C9 148.30(13) . . . . ?
C6 C7 C8 B1 -17.62(17) . . . . ?
C6 C2 C1 S1 174.87(10) . . . . ?
C6 C2 C1 B1 -7.8(2) . . . . ?
C6 C2 C3 C4 -175.36(13) . . . . ?
C18 C17 C22 C21 -4.1(2) . . . . ?
C18 C17 C22 C25 178.86(14) . . . . ?
C18 C17 B1 C8 79.31(18) . . . . ?
C18 C17 B1 C1 -103.97(15) . . . . ?
C9 C8 B1 C17 30.0(2) . . . . ?
C9 C8 B1 C1 -146.92(12) . . . . ?
C9 C10 C11 C12 -5.4(2) . . . . ?
C9 C10 C11 C15 167.41(13) . . . . ?
C1 S1 C4 C3 -1.15(11) . . . . ?
C1 S1 C4 C5 178.19(13) . . . . ?
C1 C2 C6 C7 11.05(19) . . . . ?
C1 C2 C3 C4 0.17(17) . . . . ?
C21 C20 C19 C18 -3.0(2) . . . . ?
C4 S1 C1 C2 1.22(11) . . . . ?
C4 S1 C1 B1 -175.99(13) . . . . ?
C3 C2 C6 C7 -173.69(13) . . . . ?
C3 C2 C1 S1 -1.01(14) . . . . ?
C3 C2 C1 B1 176.34(12) . . . . ?
C19 C20 C21 C22 3.0(2) . . . . ?
C16 C13 C12 C11 179.85(12) . . . . ?
C25 C22 C21 C20 177.68(14) . . . . ?
C5 C4 C3 C2 -178.51(14) . . . . ?
C24 C20 C21 C22 -175.57(14) . . . . ?
C24 C20 C19 C18 175.58(14) . . . . ?
C14 C9 C10 C11 -148.78(15) . . . . ?
C23 C18 C19 C20 179.70(15) . . . . ?
B1 C17 C22 C21 174.97(13) . . . . ?
B1 C17 C22 C25 -2.1(2) . . . . ?
B1 C17 C18 C19 -175.00(13) . . . . ?
B1 C17 C18 C23 4.8(2) . . . . ?
B1 C8 C9 C10 158.90(13) . . . . ?
B1 C8 C9 C14 -17.6(2) . . . . ?
